data_4330705
loop_
_publ_author_name
'Prinson P. Samuel'
'Ramachandran Azhakar'
'Rajendra S. Ghadwal'
'Sakya S. Sen'
'Herbert W. Roesky'
'Markus Granitzka'
'Julia Matussek'
'Regine Herbst-Irmer'
'Dietmar Stalke'

_publ_section_title
;
 Stable Silaimines with Three- and Four-Coordinate Silicon Atoms
;
_journal_name_full 'Inorganic Chemistry'
_journal_page_first 11049
_journal_page_last 11054
_journal_paper_doi 10.1021/ic301543y
_journal_volume 51
_journal_year 2012
_chemical_formula_moiety 'C31 H56 N4 Si3'
_chemical_formula_sum 'C31 H56 N4 Si3'
_chemical_formula_weight 569.07
_chemical_name_systematic
; 
 ? 
;
_space_group_IT_number 2
_symmetry_cell_setting triclinic
_symmetry_space_group_name_Hall '-P 1'
_symmetry_space_group_name_H-M 'P -1'
_atom_sites_solution_hydrogens geom
_atom_sites_solution_primary direct
_atom_sites_solution_secondary difmap
_audit_creation_method SHELXL-97
_cell_angle_alpha 91.21(2)
_cell_angle_beta 104.27(2)
_cell_angle_gamma 111.65(2)
_cell_formula_units_Z 2
_cell_length_a 9.875(2)
_cell_length_b 9.906(2)
_cell_length_c 19.285(2)
_cell_measurement_reflns_used 7481
_cell_measurement_temperature 100(2)
_cell_measurement_theta_max 26.729
_cell_measurement_theta_min 4.4295
_cell_volume 1686.1(6)
_computing_cell_refinement 'SAINT V7.68A'
_computing_data_collection 'APEX2 v2011.2'
_computing_data_reduction 'SAINT V7.68A'
_computing_molecular_graphics 'shelXle v0.477'
_computing_structure_refinement 'SHELXL-97 (Sheldrick, 2008)'
_computing_structure_solution 'SHELXS-97 (Sheldrick, 2008)'
_diffrn_ambient_temperature 100(2)
_diffrn_measured_fraction_theta_full 0.994
_diffrn_measured_fraction_theta_max 0.994
_diffrn_measurement_device_type 'Bruker Smart Apex II Quazar'
_diffrn_measurement_method 'omega scans'
_diffrn_radiation_monochromator mirror
_diffrn_radiation_source 'INCOATEC Mo Microsource'
_diffrn_radiation_type MoK\a
_diffrn_radiation_wavelength 0.71073
_diffrn_reflns_av_R_equivalents 0.0258
_diffrn_reflns_av_sigmaI/netI 0.0370
_diffrn_reflns_limit_h_max 9
_diffrn_reflns_limit_h_min -12
_diffrn_reflns_limit_k_max 12
_diffrn_reflns_limit_k_min -12
_diffrn_reflns_limit_l_max 24
_diffrn_reflns_limit_l_min -24
_diffrn_reflns_number 13997
_diffrn_reflns_theta_full 26.73
_diffrn_reflns_theta_max 26.73
_diffrn_reflns_theta_min 1.10
_exptl_absorpt_coefficient_mu 0.166
_exptl_absorpt_correction_T_max 0.9836
_exptl_absorpt_correction_T_min 0.9675
_exptl_absorpt_correction_type multi-scan
_exptl_absorpt_process_details SADABS-2008/2
_exptl_crystal_colour colorless
_exptl_crystal_density_diffrn 1.121
_exptl_crystal_description block
_exptl_crystal_F_000 624
_exptl_crystal_size_max 0.20
_exptl_crystal_size_mid 0.20
_exptl_crystal_size_min 0.10
_refine_diff_density_max 0.472
_refine_diff_density_min -0.252
_refine_diff_density_rms 0.050
_refine_ls_extinction_method none
_refine_ls_goodness_of_fit_ref 1.038
_refine_ls_hydrogen_treatment constr
_refine_ls_matrix_type full
_refine_ls_number_parameters 355
_refine_ls_number_reflns 7128
_refine_ls_number_restraints 0
_refine_ls_restrained_S_all 1.038
_refine_ls_R_factor_all 0.0478
_refine_ls_R_factor_gt 0.0379
_refine_ls_shift/su_max 0.001
_refine_ls_shift/su_mean 0.000
_refine_ls_structure_factor_coef Fsqd
_refine_ls_weighting_details 'calc w=1/[\s^2^(Fo^2^)+(0.0425P)^2^+0.8486P] where P=(Fo^2^+2Fc^2^)/3'
_refine_ls_weighting_scheme calc
_refine_ls_wR_factor_gt 0.0928
_refine_ls_wR_factor_ref 0.0985
_reflns_number_gt 5990
_reflns_number_total 7128
_reflns_threshold_expression >2sigma(I)
_cod_data_source_file ic301543y_si_001_3.cif
_cod_data_source_block 8
_cod_original_cell_volume 1686.1(5)
_cod_database_code 4330705

loop_
_symmetry_equiv_pos_as_xyz
'x, y, z'
'-x, -y, -z'

loop_
_atom_site_label
_atom_site_type_symbol
_atom_site_fract_x
_atom_site_fract_y
_atom_site_fract_z
_atom_site_U_iso_or_equiv
_atom_site_adp_type
_atom_site_occupancy
_atom_site_symmetry_multiplicity
_atom_site_calc_flag
_atom_site_refinement_flags
Si1 Si 0.30461(4) 0.31571(4) 0.23921(2) 0.01242(10) Uani 1 1 d .
Si2 Si 0.64355(5) 0.55401(5) 0.29467(2) 0.01826(11) Uani 1 1 d .
Si3 Si 0.27994(5) 0.41566(5) 0.09776(2) 0.01518(10) Uani 1 1 d .
N1 N 0.22634(14) 0.29967(14) 0.31779(6) 0.0141(3) Uani 1 1 d .
N2 N 0.28957(14) 0.13951(13) 0.27319(7) 0.0140(3) Uani 1 1 d .
N3 N 0.47119(15) 0.43633(14) 0.25096(7) 0.0184(3) Uani 1 1 d .
N4 N 0.18400(14) 0.30051(13) 0.15546(6) 0.0132(2) Uani 1 1 d .
C1 C 0.24974(16) 0.17649(16) 0.32964(8) 0.0146(3) Uani 1 1 d .
C2 C 0.19588(18) 0.39864(17) 0.36507(8) 0.0175(3) Uani 1 1 d .
C3 C 0.3367(2) 0.4763(2) 0.42809(10) 0.0313(4) Uani 1 1 d .
H3A H 0.4249 0.5218 0.4095 0.047 Uiso 1 1 calc R
H3B H 0.3539 0.4049 0.4599 0.047 Uiso 1 1 calc R
H3C H 0.3216 0.5518 0.4552 0.047 Uiso 1 1 calc R
C4 C 0.1628(2) 0.51079(19) 0.31844(10) 0.0291(4) Uani 1 1 d .
H4A H 0.2480 0.5595 0.2983 0.044 Uiso 1 1 calc R
H4B H 0.1485 0.5837 0.3479 0.044 Uiso 1 1 calc R
H4C H 0.0705 0.4614 0.2791 0.044 Uiso 1 1 calc R
C5 C 0.0598(2) 0.3169(2) 0.39339(10) 0.0274(4) Uani 1 1 d .
H5A H -0.0278 0.2614 0.3528 0.041 Uiso 1 1 calc R
H5B H 0.0361 0.3875 0.4195 0.041 Uiso 1 1 calc R
H5C H 0.0840 0.2495 0.4261 0.041 Uiso 1 1 calc R
C6 C 0.23523(17) 0.09607(17) 0.39328(8) 0.0160(3) Uani 1 1 d .
C7 C 0.36090(18) 0.12776(18) 0.45246(8) 0.0201(3) Uani 1 1 d .
H7 H 0.4551 0.2025 0.4527 0.024 Uiso 1 1 calc R
C8 C 0.3478(2) 0.0496(2) 0.51112(9) 0.0262(4) Uani 1 1 d .
H8 H 0.4332 0.0712 0.5517 0.031 Uiso 1 1 calc R
C9 C 0.2113(2) -0.0592(2) 0.51063(9) 0.0288(4) Uani 1 1 d .
H9 H 0.2029 -0.1127 0.5507 0.035 Uiso 1 1 calc R
C10 C 0.0859(2) -0.0907(2) 0.45155(10) 0.0269(4) Uani 1 1 d .
H10 H -0.0081 -0.1657 0.4514 0.032 Uiso 1 1 calc R
C11 C 0.09760(18) -0.01335(18) 0.39307(9) 0.0207(3) Uani 1 1 d .
H11 H 0.0118 -0.0349 0.3528 0.025 Uiso 1 1 calc R
C12 C 0.34892(17) 0.02677(16) 0.26020(8) 0.0162(3) Uani 1 1 d .
C13 C 0.51965(18) 0.08737(19) 0.29726(9) 0.0238(4) Uani 1 1 d .
H13A H 0.5615 0.0159 0.2870 0.036 Uiso 1 1 calc R
H13B H 0.5369 0.1058 0.3495 0.036 Uiso 1 1 calc R
H13C H 0.5696 0.1790 0.2790 0.036 Uiso 1 1 calc R
C14 C 0.2696(2) -0.11867(18) 0.28600(10) 0.0267(4) Uani 1 1 d .
H14A H 0.1597 -0.1506 0.2662 0.040 Uiso 1 1 calc R
H14B H 0.2953 -0.1064 0.3388 0.040 Uiso 1 1 calc R
H14C H 0.3028 -0.1924 0.2696 0.040 Uiso 1 1 calc R
C15 C 0.32111(19) 0.00196(18) 0.17866(8) 0.0213(3) Uani 1 1 d .
H15A H 0.2119 -0.0406 0.1554 0.032 Uiso 1 1 calc R
H15B H 0.3669 -0.0651 0.1672 0.032 Uiso 1 1 calc R
H15C H 0.3667 0.0957 0.1610 0.032 Uiso 1 1 calc R
C16 C 0.6441(2) 0.7372(2) 0.32279(12) 0.0352(5) Uani 1 1 d .
H16A H 0.6150 0.7821 0.2798 0.053 Uiso 1 1 calc R
H16B H 0.7458 0.8007 0.3519 0.053 Uiso 1 1 calc R
H16C H 0.5716 0.7241 0.3514 0.053 Uiso 1 1 calc R
C17 C 0.7328(2) 0.4899(2) 0.37849(11) 0.0381(5) Uani 1 1 d .
H17A H 0.7483 0.4017 0.3652 0.057 Uiso 1 1 calc R
H17B H 0.6660 0.4675 0.4104 0.057 Uiso 1 1 calc R
H17C H 0.8307 0.5670 0.4035 0.057 Uiso 1 1 calc R
C18 C 0.7803(2) 0.5935(2) 0.23832(12) 0.0384(5) Uani 1 1 d .
H18A H 0.7856 0.5018 0.2216 0.058 Uiso 1 1 calc R
H18B H 0.8809 0.6601 0.2672 0.058 Uiso 1 1 calc R
H18C H 0.7461 0.6391 0.1966 0.058 Uiso 1 1 calc R
C19 C 0.44719(18) 0.37861(18) 0.08723(9) 0.0202(3) Uani 1 1 d .
H19A H 0.4119 0.2866 0.0557 0.030 Uiso 1 1 calc R
H19B H 0.5072 0.3710 0.1346 0.030 Uiso 1 1 calc R
H19C H 0.5099 0.4589 0.0659 0.030 Uiso 1 1 calc R
C20 C 0.3284(2) 0.61176(18) 0.12893(9) 0.0241(4) Uani 1 1 d .
H20A H 0.3879 0.6744 0.0996 0.036 Uiso 1 1 calc R
H20B H 0.3878 0.6350 0.1796 0.036 Uiso 1 1 calc R
H20C H 0.2350 0.6288 0.1240 0.036 Uiso 1 1 calc R
C21 C 0.16909(19) 0.39118(19) -0.00001(9) 0.0225(3) Uani 1 1 d .
H21A H 0.2264 0.4680 -0.0248 0.034 Uiso 1 1 calc R
H21B H 0.0713 0.3977 -0.0027 0.034 Uiso 1 1 calc R
H21C H 0.1521 0.2951 -0.0232 0.034 Uiso 1 1 calc R
C22 C 0.01572(16) 0.21396(16) 0.13115(8) 0.0143(3) Uani 1 1 d .
C23 C -0.04753(17) 0.12787(17) 0.18951(8) 0.0172(3) Uani 1 1 d .
H23A H 0.0030 0.0591 0.2039 0.021 Uiso 1 1 calc R
H23B H -0.0250 0.1968 0.2326 0.021 Uiso 1 1 calc R
C24 C -0.21975(17) 0.04172(18) 0.16183(9) 0.0201(3) Uani 1 1 d .
H24 H -0.2572 -0.0120 0.2010 0.024 Uiso 1 1 calc R
C25 C -0.29934(18) 0.1475(2) 0.14035(9) 0.0243(4) Uani 1 1 d .
H25A H -0.4101 0.0921 0.1222 0.029 Uiso 1 1 calc R
H25B H -0.2797 0.2167 0.1829 0.029 Uiso 1 1 calc R
C26 C -0.25652(18) -0.06827(18) 0.09640(9) 0.0221(3) Uani 1 1 d .
H26A H -0.3674 -0.1229 0.0785 0.027 Uiso 1 1 calc R
H26B H -0.2087 -0.1393 0.1100 0.027 Uiso 1 1 calc R
C27 C -0.02408(17) 0.09940(17) 0.06626(8) 0.0164(3) Uani 1 1 d .
H27A H 0.0162 0.1491 0.0274 0.020 Uiso 1 1 calc R
H27B H 0.0246 0.0294 0.0811 0.020 Uiso 1 1 calc R
C28 C -0.19597(17) 0.01559(18) 0.03743(8) 0.0201(3) Uani 1 1 d .
H28 H -0.2184 -0.0551 -0.0057 0.024 Uiso 1 1 calc R
C29 C -0.27087(18) 0.1247(2) 0.01581(9) 0.0244(4) Uani 1 1 d .
H29A H -0.2304 0.1794 -0.0219 0.029 Uiso 1 1 calc R
H29B H -0.3815 0.0714 -0.0043 0.029 Uiso 1 1 calc R
C30 C -0.23934(18) 0.23185(19) 0.08171(9) 0.0230(4) Uani 1 1 d .
H30 H -0.2904 0.3014 0.0676 0.028 Uiso 1 1 calc R
C31 C -0.06812(17) 0.31745(17) 0.11095(9) 0.0184(3) Uani 1 1 d .
H31A H -0.0475 0.3856 0.1541 0.022 Uiso 1 1 calc R
H31B H -0.0296 0.3763 0.0740 0.022 Uiso 1 1 calc R

loop_
_atom_site_aniso_label
_atom_site_aniso_U_11
_atom_site_aniso_U_22
_atom_site_aniso_U_33
_atom_site_aniso_U_23
_atom_site_aniso_U_13
_atom_site_aniso_U_12
Si1 0.0136(2) 0.0116(2) 0.01260(19) 0.00134(15) 0.00440(15) 0.00499(16)
Si2 0.0143(2) 0.0159(2) 0.0222(2) -0.00054(17) 0.00373(17) 0.00414(17)
Si3 0.0163(2) 0.0146(2) 0.0166(2) 0.00496(16) 0.00764(16) 0.00606(17)
N1 0.0178(6) 0.0136(6) 0.0126(6) 0.0010(5) 0.0055(5) 0.0072(5)
N2 0.0165(6) 0.0131(6) 0.0148(6) 0.0025(5) 0.0063(5) 0.0069(5)
N3 0.0184(7) 0.0176(7) 0.0184(6) 0.0021(5) 0.0053(5) 0.0058(6)
N4 0.0124(6) 0.0135(6) 0.0138(6) 0.0028(5) 0.0051(5) 0.0040(5)
C1 0.0117(7) 0.0148(7) 0.0153(7) 0.0005(6) 0.0029(5) 0.0035(6)
C2 0.0216(8) 0.0170(8) 0.0169(7) -0.0006(6) 0.0082(6) 0.0092(7)
C3 0.0313(10) 0.0336(10) 0.0256(9) -0.0128(8) 0.0025(7) 0.0130(8)
C4 0.0493(12) 0.0231(9) 0.0271(9) 0.0054(7) 0.0171(8) 0.0232(9)
C5 0.0317(10) 0.0272(9) 0.0320(9) 0.0036(7) 0.0202(8) 0.0138(8)
C6 0.0201(8) 0.0162(8) 0.0153(7) 0.0019(6) 0.0081(6) 0.0090(6)
C7 0.0212(8) 0.0225(8) 0.0179(7) 0.0029(6) 0.0061(6) 0.0095(7)
C8 0.0297(9) 0.0350(10) 0.0176(8) 0.0063(7) 0.0054(7) 0.0172(8)
C9 0.0390(10) 0.0340(10) 0.0220(8) 0.0150(7) 0.0155(8) 0.0184(9)
C10 0.0278(9) 0.0251(9) 0.0296(9) 0.0091(7) 0.0147(7) 0.0076(8)
C11 0.0198(8) 0.0220(8) 0.0204(8) 0.0036(6) 0.0070(6) 0.0072(7)
C12 0.0199(8) 0.0135(7) 0.0193(7) 0.0023(6) 0.0085(6) 0.0090(6)
C13 0.0223(8) 0.0265(9) 0.0275(9) 0.0023(7) 0.0066(7) 0.0150(7)
C14 0.0396(10) 0.0164(8) 0.0327(9) 0.0078(7) 0.0204(8) 0.0135(8)
C15 0.0274(9) 0.0223(8) 0.0195(8) 0.0011(6) 0.0092(7) 0.0137(7)
C16 0.0260(9) 0.0206(9) 0.0512(12) -0.0091(8) 0.0033(8) 0.0057(8)
C17 0.0346(11) 0.0341(11) 0.0318(10) -0.0003(8) -0.0089(8) 0.0095(9)
C18 0.0210(9) 0.0387(12) 0.0454(12) -0.0068(9) 0.0135(8) -0.0019(8)
C19 0.0182(8) 0.0237(9) 0.0201(8) 0.0030(6) 0.0095(6) 0.0068(7)
C20 0.0284(9) 0.0163(8) 0.0286(9) 0.0066(7) 0.0103(7) 0.0081(7)
C21 0.0218(8) 0.0279(9) 0.0199(8) 0.0102(7) 0.0088(7) 0.0097(7)
C22 0.0126(7) 0.0162(7) 0.0148(7) 0.0027(6) 0.0051(6) 0.0054(6)
C23 0.0151(7) 0.0194(8) 0.0152(7) 0.0028(6) 0.0057(6) 0.0036(6)
C24 0.0157(8) 0.0234(8) 0.0198(8) 0.0053(6) 0.0084(6) 0.0036(7)
C25 0.0156(8) 0.0307(10) 0.0285(9) 0.0033(7) 0.0101(7) 0.0084(7)
C26 0.0156(8) 0.0204(8) 0.0246(8) 0.0021(7) 0.0041(6) 0.0015(7)
C27 0.0150(7) 0.0166(8) 0.0169(7) 0.0003(6) 0.0048(6) 0.0050(6)
C28 0.0159(8) 0.0223(8) 0.0177(8) -0.0013(6) 0.0039(6) 0.0031(7)
C29 0.0143(8) 0.0338(10) 0.0215(8) 0.0075(7) 0.0027(6) 0.0065(7)
C30 0.0164(8) 0.0261(9) 0.0300(9) 0.0081(7) 0.0074(7) 0.0113(7)
C31 0.0170(8) 0.0198(8) 0.0226(8) 0.0042(6) 0.0082(6) 0.0099(7)

loop_
_atom_type_symbol
_atom_type_description
_atom_type_scat_dispersion_real
_atom_type_scat_dispersion_imag
_atom_type_scat_source
C C 0.0033 0.0016 'International Tables Vol C Tables 4.2.6.8 and 6.1.1.4'
H H 0.0000 0.0000 'International Tables Vol C Tables 4.2.6.8 and 6.1.1.4'
N N 0.0061 0.0033 'International Tables Vol C Tables 4.2.6.8 and 6.1.1.4'
Si Si 0.0817 0.0704 'International Tables Vol C Tables 4.2.6.8 and 6.1.1.4'

loop_
_geom_angle_atom_site_label_1
_geom_angle_atom_site_label_2
_geom_angle_atom_site_label_3
_geom_angle
N3 Si1 N4 114.25(7)
N3 Si1 N2 116.73(7)
N4 Si1 N2 114.54(6)
N3 Si1 N1 115.97(7)
N4 Si1 N1 117.73(6)
N2 Si1 N1 70.88(6)
N3 Si1 C1 119.21(7)
N4 Si1 C1 126.50(6)
N2 Si1 C1 35.53(5)
N1 Si1 C1 35.70(5)
N3 Si2 C18 112.85(8)
N3 Si2 C16 111.92(8)
C18 Si2 C16 105.14(10)
N3 Si2 C17 113.62(8)
C18 Si2 C17 105.69(10)
C16 Si2 C17 107.00(10)
N4 Si3 C20 109.96(7)
N4 Si3 C19 112.80(7)
C20 Si3 C19 113.06(8)
N4 Si3 C21 116.43(7)
C20 Si3 C21 103.69(8)
C19 Si3 C21 100.39(8)
C1 N1 C2 130.69(13)
C1 N1 Si1 90.56(9)
C2 N1 Si1 136.21(10)
C1 N2 C12 131.47(13)
C1 N2 Si1 90.88(9)
C12 N2 Si1 134.51(10)
Si1 N3 Si2 158.60(9)
C22 N4 Si1 127.25(10)
C22 N4 Si3 120.94(9)
Si1 N4 Si3 111.64(7)
N2 C1 N1 106.67(13)
N2 C1 C6 126.28(13)
N1 C1 C6 127.05(13)
N2 C1 Si1 53.59(8)
N1 C1 Si1 53.75(8)
C6 C1 Si1 172.59(11)
N1 C2 C4 105.77(12)
N1 C2 C5 112.07(13)
C4 C2 C5 109.59(14)
N1 C2 C3 109.67(13)
C4 C2 C3 109.54(15)
C5 C2 C3 110.09(14)
C11 C6 C7 119.99(15)
C11 C6 C1 120.11(14)
C7 C6 C1 119.87(14)
C8 C7 C6 119.69(16)
C9 C8 C7 120.16(16)
C8 C9 C10 120.12(16)
C11 C10 C9 120.15(16)
C10 C11 C6 119.88(16)
N2 C12 C14 113.41(13)
N2 C12 C15 105.89(12)
C14 C12 C15 108.67(13)
N2 C12 C13 108.57(13)
C14 C12 C13 110.33(14)
C15 C12 C13 109.84(13)
N4 C22 C31 110.04(12)
N4 C22 C27 110.20(12)
C31 C22 C27 110.30(12)
N4 C22 C23 113.40(12)
C31 C22 C23 106.67(12)
C27 C22 C23 106.10(12)
C24 C23 C22 111.19(12)
C26 C24 C25 109.24(14)
C26 C24 C23 110.18(13)
C25 C24 C23 109.84(13)
C30 C25 C24 109.07(13)
C24 C26 C28 108.53(13)
C28 C27 C22 111.35(12)
C29 C28 C26 110.07(14)
C29 C28 C27 109.12(13)
C26 C28 C27 109.18(13)
C30 C29 C28 109.85(13)
C25 C30 C29 109.75(14)
C25 C30 C31 109.09(13)
C29 C30 C31 109.30(13)
C30 C31 C22 111.33(13)

loop_
_geom_bond_atom_site_label_1
_geom_bond_atom_site_label_2
_geom_bond_distance
Si1 N3 1.5936(14)
Si1 N4 1.7202(13)
Si1 N2 1.8447(13)
Si1 N1 1.8482(13)
Si1 C1 2.2918(16)
Si2 N3 1.6594(15)
Si2 C18 1.874(2)
Si2 C16 1.8807(19)
Si2 C17 1.8837(19)
Si3 N4 1.7924(13)
Si3 C20 1.8673(18)
Si3 C19 1.8743(16)
Si3 C21 1.8920(17)
N1 C1 1.3374(19)
N1 C2 1.4825(19)
N2 C1 1.3321(19)
N2 C12 1.4822(19)
N4 C22 1.5047(19)
C1 C6 1.485(2)
C2 C4 1.521(2)
C2 C5 1.529(2)
C2 C3 1.530(2)
C6 C11 1.390(2)
C6 C7 1.393(2)
C7 C8 1.389(2)
C8 C9 1.378(3)
C9 C10 1.391(3)
C10 C11 1.381(2)
C12 C14 1.525(2)
C12 C15 1.526(2)
C12 C13 1.535(2)
C22 C31 1.540(2)
C22 C27 1.542(2)
C22 C23 1.542(2)
C23 C24 1.539(2)
C24 C26 1.528(2)
C24 C25 1.534(2)
C25 C30 1.527(2)
C26 C28 1.533(2)
C27 C28 1.535(2)
C28 C29 1.532(2)
C29 C30 1.530(2)
C30 C31 1.532(2)
